data_7124975
loop_
_publ_author_name
'Kwon, Yubin M.'
'Delgado, Mayra'
'Zakharov, Lev N.'
'Seda, Takele'
'Gilbertson, John D.'

_publ_section_title
;
 Nitrite reduction by a pyridinediimine complex with a proton-responsive
 secondary coordination sphere.
;
_journal_issue 73
_journal_name_full 'Chemical communications (Cambridge, England)'
_journal_page_first 11016
_journal_page_last 11019
_journal_paper_doi 10.1039/c6cc05962g
_journal_volume 52
_journal_year 2016
_chemical_formula_sum 'C29.5 H41 Cl Fe N4 O2'
_chemical_formula_weight 574.96
_space_group_crystal_system monoclinic
_space_group_IT_number 14
_space_group_name_Hall '-P 2ybc'
_space_group_name_H-M_alt 'P 1 21/c 1'
_atom_sites_solution_hydrogens geom
_audit_creation_method SHELXL-2014/7
_audit_update_record
;
2016-07-19 deposited with the CCDC.
2016-08-16 downloaded from the CCDC.
;
_cell_angle_alpha 90
_cell_angle_beta 92.164(2)
_cell_angle_gamma 90
_cell_formula_units_Z 4
_cell_length_a 9.6385(9)
_cell_length_b 13.7609(13)
_cell_length_c 23.410(2)
_cell_measurement_reflns_used 6346
_cell_measurement_temperature 173(2)
_cell_measurement_theta_max 24.69
_cell_measurement_theta_min 2.29
_cell_volume 3102.8(5)
_computing_cell_refinement 'Bruker SAINT'
_computing_data_collection 'Bruker APEX2'
_computing_data_reduction 'Bruker SAINT'
_computing_molecular_graphics 'Bruker SHELXTL'
_computing_publication_material 'Bruker SHELXTL'
_computing_structure_refinement 'SHELXL-2013 (Sheldrick 2013)'
_computing_structure_solution 'SHELXS-97 (Sheldrick 2008)'
_diffrn_ambient_temperature 173(2)
_diffrn_measured_fraction_theta_full 0.999
_diffrn_measured_fraction_theta_max 1.000
_diffrn_measurement_device_type 'Bruker Apex-II CCD'
_diffrn_measurement_method '\f and \w scans'
_diffrn_radiation_type MoK\a
_diffrn_radiation_wavelength 0.71073
_diffrn_reflns_av_R_equivalents 0.0573
_diffrn_reflns_av_unetI/netI 0.0552
_diffrn_reflns_Laue_measured_fraction_full 0.999
_diffrn_reflns_Laue_measured_fraction_max 1.000
_diffrn_reflns_limit_h_max 12
_diffrn_reflns_limit_h_min -12
_diffrn_reflns_limit_k_max 18
_diffrn_reflns_limit_k_min -17
_diffrn_reflns_limit_l_max 30
_diffrn_reflns_limit_l_min -30
_diffrn_reflns_number 35837
_diffrn_reflns_point_group_measured_fraction_full 0.999
_diffrn_reflns_point_group_measured_fraction_max 1.000
_diffrn_reflns_theta_full 25.242
_diffrn_reflns_theta_max 27.995
_diffrn_reflns_theta_min 2.114
_diffrn_source 'sealed tube'
_exptl_absorpt_coefficient_mu 0.603
_exptl_absorpt_correction_T_max 0.7457
_exptl_absorpt_correction_T_min 0.7059
_exptl_absorpt_correction_type multi-scan
_exptl_absorpt_process_details SADABS
_exptl_crystal_colour black
_exptl_crystal_density_diffrn 1.231
_exptl_crystal_description block
_exptl_crystal_F_000 1220
_exptl_crystal_size_max 0.320
_exptl_crystal_size_mid 0.230
_exptl_crystal_size_min 0.110
_platon_squeeze_details
; 
The solvent molecule CH2Cl2 higly disordered around an 
inversion centers was treated be SQUEEZE. The correction 
of the X-ray data 90 electron/cell; the required value is 
84 electron/cell for two solvent molecules in the full unit cell.
;
_refine_diff_density_max 0.469
_refine_diff_density_min -0.441
_refine_diff_density_rms 0.057
_refine_ls_extinction_method none
_refine_ls_goodness_of_fit_ref 1.071
_refine_ls_hydrogen_treatment constr
_refine_ls_matrix_type full
_refine_ls_number_parameters 325
_refine_ls_number_reflns 7488
_refine_ls_number_restraints 0
_refine_ls_restrained_S_all 1.071
_refine_ls_R_factor_all 0.0662
_refine_ls_R_factor_gt 0.0437
_refine_ls_shift/su_max 0.001
_refine_ls_shift/su_mean 0.000
_refine_ls_structure_factor_coef Fsqd
_refine_ls_weighting_details 'w=1/[\s^2^(Fo^2^)+(0.0521P)^2^+0.1711P] where P=(Fo^2^+2Fc^2^)/3'
_refine_ls_weighting_scheme calc
_refine_ls_wR_factor_gt 0.1051
_refine_ls_wR_factor_ref 0.1119
_reflns_Friedel_coverage 0.000
_reflns_number_gt 5426
_reflns_number_total 7488
_reflns_threshold_expression 'I > 2\s(I)'
_cod_data_source_file c6cc05962g2.cif
_cod_data_source_block mo_gilb160_0m
_cod_depositor_comments
;
The following automatic conversions were performed:

data item '_exptl_absorpt_correction_type' value 'Multi-scan' was
changed to 'multi-scan' in accordance with the
/home/saulius/struct/COD-crude-data/automatic-downloads/DataCite-retrospective/RSC/depositions/lib/dictionaries/cif_core.dic
dictionary named 'cif_core.dic' version 2.4.2 last updated on
2011-04-26.

Automatic conversion script
Id: cif_fix_values 6909 2019-04-08 15:41:33Z antanas 
;
_cod_original_cell_volume 3102.7(5)
_cod_original_sg_symbol_H-M 'P 21/c'
_cod_original_formula_sum 'C29.50 H41 Cl Fe N4 O2'
_cod_database_code 7124975
_shelx_shelxl_version_number 2014/7
_shelx_space_group_comment
;
The symmetry employed for this shelxl refinement is uniquely defined
by the following loop, which should always be used as a source of
symmetry information in preference to the above space-group names.
They are only intended as comments.
;
_shelx_estimated_absorpt_t_min 0.830
_shelx_estimated_absorpt_t_max 0.937

loop_
_space_group_symop_operation_xyz
'x, y, z'
'-x, y+1/2, -z+1/2'
'-x, -y, -z'
'x, -y-1/2, z-1/2'

loop_
_atom_site_label
_atom_site_type_symbol
_atom_site_fract_x
_atom_site_fract_y
_atom_site_fract_z
_atom_site_U_iso_or_equiv
_atom_site_adp_type
_atom_site_occupancy
_atom_site_site_symmetry_order
_atom_site_calc_flag
_atom_site_refinement_flags_posn
_atom_site_refinement_flags_adp
Fe1 Fe 0.40639(3) 0.02916(2) 0.16171(2) 0.01929(9) Uani 1 1 d . .
N1 N 0.40392(15) 0.12979(12) 0.22085(7) 0.0206(3) Uani 1 1 d . .
N2 N 0.59449(15) 0.04775(11) 0.17576(7) 0.0208(4) Uani 1 1 d . .
N3 N 0.48252(15) -0.07804(12) 0.11820(7) 0.0212(4) Uani 1 1 d . .
N4 N 0.28287(19) -0.18754(14) -0.00775(8) 0.0344(4) Uani 1 1 d . .
O1 O 0.26882(18) 0.12656(12) 0.06418(7) 0.0458(4) Uani 1 1 d . .
O2 O 0.15750(15) -0.07743(12) 0.19175(7) 0.0406(4) Uani 1 1 d . .
C1 C 0.5464(2) 0.25039(17) 0.27847(10) 0.0358(5) Uani 1 1 d . .
H1A H 0.6456 0.2653 0.2830 0.054 Uiso 1 1 calc R U
H1B H 0.4963 0.3079 0.2641 0.054 Uiso 1 1 calc R U
H1C H 0.5108 0.2315 0.3155 0.054 Uiso 1 1 calc R U
C2 C 0.52565(19) 0.16826(15) 0.23677(8) 0.0232(4) Uani 1 1 d . .
C3 C 0.63990(19) 0.12244(14) 0.21100(8) 0.0232(4) Uani 1 1 d . .
C4 C 0.7803(2) 0.14084(16) 0.21958(9) 0.0303(5) Uani 1 1 d . .
H4A H 0.8108 0.1936 0.2430 0.036 Uiso 1 1 calc R U
C5 C 0.8762(2) 0.08143(17) 0.19365(9) 0.0327(5) Uani 1 1 d . .
H5A H 0.9729 0.0932 0.1995 0.039 Uiso 1 1 calc R U
C6 C 0.8306(2) 0.00524(16) 0.15939(9) 0.0280(5) Uani 1 1 d . .
H6A H 0.8960 -0.0360 0.1421 0.034 Uiso 1 1 calc R U
C7 C 0.68909(19) -0.01113(14) 0.15014(8) 0.0225(4) Uani 1 1 d . .
C8 C 0.61995(19) -0.08386(15) 0.11684(8) 0.0232(4) Uani 1 1 d . .
C9 C 0.6984(2) -0.15940(16) 0.08490(9) 0.0320(5) Uani 1 1 d . .
H9A H 0.7984 -0.1481 0.0906 0.048 Uiso 1 1 calc R U
H9B H 0.6752 -0.2241 0.0992 0.048 Uiso 1 1 calc R U
H9C H 0.6729 -0.1553 0.0441 0.048 Uiso 1 1 calc R U
C10 C 0.3984(2) -0.14818(15) 0.08442(8) 0.0245(4) Uani 1 1 d . .
H10A H 0.3076 -0.1563 0.1023 0.029 Uiso 1 1 calc R U
H10B H 0.4458 -0.2120 0.0853 0.029 Uiso 1 1 calc R U
C11 C 0.3737(2) -0.11704(16) 0.02230(8) 0.0281(5) Uani 1 1 d . .
H11A H 0.3300 -0.0519 0.0209 0.034 Uiso 1 1 calc R U
H11B H 0.4635 -0.1130 0.0033 0.034 Uiso 1 1 calc R U
C12 C 0.3466(3) -0.2278(2) -0.05804(11) 0.0504(7) Uani 1 1 d . .
H12A H 0.3813 -0.1740 -0.0816 0.061 Uiso 1 1 calc R U
H12B H 0.2753 -0.2635 -0.0813 0.061 Uiso 1 1 calc R U
C13 C 0.4655(3) -0.2960(2) -0.04254(13) 0.0625(8) Uani 1 1 d . .
H13A H 0.5050 -0.3212 -0.0775 0.094 Uiso 1 1 calc R U
H13B H 0.5373 -0.2607 -0.0202 0.094 Uiso 1 1 calc R U
H13C H 0.4312 -0.3501 -0.0199 0.094 Uiso 1 1 calc R U
C14 C 0.1454(3) -0.1465(2) -0.02213(11) 0.0503(7) Uani 1 1 d . .
H14A H 0.0922 -0.1935 -0.0463 0.060 Uiso 1 1 calc R U
H14B H 0.1572 -0.0866 -0.0449 0.060 Uiso 1 1 calc R U
C15 C 0.0631(3) -0.1226(2) 0.02932(12) 0.0606(8) Uani 1 1 d . .
H15A H -0.0271 -0.0956 0.0169 0.091 Uiso 1 1 calc R U
H15B H 0.0490 -0.1818 0.0516 0.091 Uiso 1 1 calc R U
H15C H 0.1140 -0.0748 0.0530 0.091 Uiso 1 1 calc R U
C16 C 0.28250(18) 0.16265(14) 0.25027(8) 0.0217(4) Uani 1 1 d . .
C17 C 0.20869(19) 0.24453(15) 0.23057(9) 0.0238(4) Uani 1 1 d . .
C18 C 0.0961(2) 0.27464(16) 0.26162(9) 0.0281(5) Uani 1 1 d . .
H18A H 0.0454 0.3306 0.2495 0.034 Uiso 1 1 calc R U
C19 C 0.0565(2) 0.22537(17) 0.30949(9) 0.0322(5) Uani 1 1 d . .
H19A H -0.0210 0.2471 0.3299 0.039 Uiso 1 1 calc R U
C20 C 0.1298(2) 0.14418(17) 0.32766(9) 0.0305(5) Uani 1 1 d . .
H20A H 0.1010 0.1099 0.3604 0.037 Uiso 1 1 calc R U
C21 C 0.2451(2) 0.11124(15) 0.29910(9) 0.0260(4) Uani 1 1 d . .
C22 C 0.2473(2) 0.30124(16) 0.17800(9) 0.0315(5) Uani 1 1 d . .
H22A H 0.3280 0.2679 0.1608 0.038 Uiso 1 1 calc R U
C23 C 0.1274(3) 0.3026(2) 0.13323(11) 0.0489(7) Uani 1 1 d . .
H23A H 0.1550 0.3396 0.0997 0.073 Uiso 1 1 calc R U
H23B H 0.1044 0.2359 0.1218 0.073 Uiso 1 1 calc R U
H23C H 0.0460 0.3332 0.1495 0.073 Uiso 1 1 calc R U
C24 C 0.2917(3) 0.40549(18) 0.19352(12) 0.0554(7) Uani 1 1 d . .
H24A H 0.3160 0.4403 0.1588 0.083 Uiso 1 1 calc R U
H24B H 0.2150 0.4391 0.2115 0.083 Uiso 1 1 calc R U
H24C H 0.3725 0.4036 0.2202 0.083 Uiso 1 1 calc R U
C25 C 0.3275(2) 0.02625(16) 0.32298(9) 0.0327(5) Uani 1 1 d . .
H25A H 0.3951 0.0066 0.2937 0.039 Uiso 1 1 calc R U
C26 C 0.2379(3) -0.06179(19) 0.33535(11) 0.0480(7) Uani 1 1 d . .
H26A H 0.2968 -0.1144 0.3507 0.072 Uiso 1 1 calc R U
H26B H 0.1693 -0.0442 0.3634 0.072 Uiso 1 1 calc R U
H26C H 0.1900 -0.0834 0.2999 0.072 Uiso 1 1 calc R U
C27 C 0.4112(3) 0.0561(2) 0.37720(11) 0.0494(7) Uani 1 1 d . .
H27A H 0.4640 0.0001 0.3921 0.074 Uiso 1 1 calc R U
H27B H 0.4754 0.1085 0.3681 0.074 Uiso 1 1 calc R U
H27C H 0.3477 0.0786 0.4061 0.074 Uiso 1 1 calc R U
C28 C 0.3241(2) 0.09066(15) 0.10320(9) 0.0278(5) Uani 1 1 d . .
C29 C 0.2555(2) -0.03477(15) 0.18148(9) 0.0252(4) Uani 1 1 d . .

loop_
_atom_site_aniso_label
_atom_site_aniso_U_11
_atom_site_aniso_U_22
_atom_site_aniso_U_33
_atom_site_aniso_U_23
_atom_site_aniso_U_13
_atom_site_aniso_U_12
Fe1 0.01588(13) 0.02073(16) 0.02117(15) -0.00123(12) -0.00052(10) -0.00107(11)
N1 0.0178(7) 0.0206(9) 0.0233(9) -0.0004(7) 0.0012(7) -0.0020(7)
N2 0.0180(7) 0.0216(9) 0.0226(9) 0.0001(7) -0.0011(7) -0.0016(6)
N3 0.0218(8) 0.0214(9) 0.0202(9) -0.0002(7) -0.0007(7) -0.0012(7)
N4 0.0360(10) 0.0413(12) 0.0257(10) -0.0085(9) -0.0032(8) -0.0107(9)
O1 0.0606(11) 0.0435(10) 0.0322(9) 0.0025(8) -0.0125(8) 0.0163(9)
O2 0.0268(8) 0.0445(10) 0.0509(10) -0.0078(8) 0.0094(7) -0.0138(7)
C1 0.0306(11) 0.0345(13) 0.0423(14) -0.0147(11) -0.0003(10) -0.0050(10)
C2 0.0212(9) 0.0238(11) 0.0243(11) -0.0020(9) -0.0029(8) -0.0038(8)
C3 0.0206(9) 0.0242(11) 0.0244(10) 0.0013(9) -0.0024(8) -0.0039(8)
C4 0.0226(10) 0.0330(12) 0.0351(12) -0.0023(10) -0.0030(9) -0.0046(9)
C5 0.0170(9) 0.0429(14) 0.0378(13) 0.0027(11) -0.0022(9) -0.0029(9)
C6 0.0188(9) 0.0343(12) 0.0310(12) 0.0014(10) 0.0016(9) 0.0043(9)
C7 0.0216(9) 0.0248(11) 0.0212(10) 0.0043(8) 0.0021(8) 0.0018(8)
C8 0.0233(9) 0.0257(11) 0.0206(10) 0.0035(8) 0.0017(8) 0.0027(8)
C9 0.0285(11) 0.0332(13) 0.0344(12) -0.0043(10) 0.0030(9) 0.0063(9)
C10 0.0266(10) 0.0223(11) 0.0246(11) -0.0034(9) 0.0005(8) -0.0016(8)
C11 0.0321(11) 0.0286(12) 0.0236(11) -0.0028(9) -0.0013(9) -0.0028(9)
C12 0.0609(17) 0.0543(17) 0.0366(14) -0.0180(13) 0.0088(13) -0.0178(14)
C13 0.073(2) 0.0482(18) 0.068(2) -0.0249(16) 0.0223(17) -0.0104(15)
C14 0.0409(13) 0.070(2) 0.0389(15) -0.0013(14) -0.0122(12) -0.0136(13)
C15 0.0349(13) 0.092(2) 0.0547(18) 0.0112(17) 0.0014(13) 0.0025(15)
C16 0.0183(9) 0.0216(10) 0.0250(10) -0.0061(8) 0.0004(8) -0.0028(8)
C17 0.0219(9) 0.0228(11) 0.0266(11) -0.0055(9) -0.0021(8) -0.0028(8)
C18 0.0226(10) 0.0281(12) 0.0333(12) -0.0072(10) -0.0041(9) 0.0018(9)
C19 0.0209(10) 0.0456(14) 0.0301(12) -0.0111(11) 0.0022(9) 0.0000(10)
C20 0.0275(10) 0.0387(13) 0.0258(11) -0.0018(10) 0.0050(9) -0.0049(10)
C21 0.0225(9) 0.0282(11) 0.0271(11) -0.0008(9) -0.0019(8) -0.0023(9)
C22 0.0357(11) 0.0259(12) 0.0333(12) 0.0024(10) 0.0047(10) 0.0054(9)
C23 0.0543(15) 0.0573(18) 0.0347(14) 0.0054(13) -0.0020(12) 0.0191(14)
C24 0.081(2) 0.0289(14) 0.0578(18) 0.0019(13) 0.0167(15) -0.0084(13)
C25 0.0380(12) 0.0317(12) 0.0285(12) 0.0046(10) 0.0029(10) 0.0025(10)
C26 0.0658(17) 0.0395(14) 0.0385(14) 0.0105(12) -0.0002(13) -0.0123(13)
C27 0.0492(15) 0.0473(16) 0.0505(17) 0.0069(13) -0.0124(13) 0.0036(12)
C28 0.0278(10) 0.0255(11) 0.0300(12) -0.0042(9) -0.0017(9) 0.0024(9)
C29 0.0219(9) 0.0269(11) 0.0267(11) -0.0040(9) -0.0007(8) 0.0006(9)

loop_
_atom_type_symbol
_atom_type_description
_atom_type_scat_dispersion_real
_atom_type_scat_dispersion_imag
_atom_type_scat_source
C C 0.0033 0.0016 'International Tables Vol C Tables 4.2.6.8 and 6.1.1.4'
H H 0.0000 0.0000 'International Tables Vol C Tables 4.2.6.8 and 6.1.1.4'
N N 0.0061 0.0033 'International Tables Vol C Tables 4.2.6.8 and 6.1.1.4'
O O 0.0106 0.0060 'International Tables Vol C Tables 4.2.6.8 and 6.1.1.4'
Fe Fe 0.3463 0.8444 'International Tables Vol C Tables 4.2.6.8 and 6.1.1.4'
Cl Cl 0.1484 0.1585 'International Tables Vol C Tables 4.2.6.8 and 6.1.1.4'

loop_
_geom_angle_atom_site_label_1
_geom_angle_atom_site_label_2
_geom_angle_atom_site_label_3
_geom_angle
C28 Fe1 C29 95.22(9)
C28 Fe1 N2 118.61(8)
C29 Fe1 N2 146.07(8)
C28 Fe1 N3 97.11(8)
C29 Fe1 N3 95.13(8)
N2 Fe1 N3 79.16(7)
C28 Fe1 N1 101.05(8)
C29 Fe1 N1 97.71(8)
N2 Fe1 N1 79.30(7)
N3 Fe1 N1 156.65(6)
C2 N1 C16 117.52(16)
C2 N1 Fe1 116.49(13)
C16 N1 Fe1 125.93(12)
C7 N2 C3 119.98(16)
C7 N2 Fe1 120.21(13)
C3 N2 Fe1 119.79(13)
C8 N3 C10 118.50(16)
C8 N3 Fe1 116.94(13)
C10 N3 Fe1 124.44(12)
C12 N4 C11 112.11(18)
C12 N4 C14 111.41(19)
C11 N4 C14 111.86(19)
C2 C1 H1A 109.5
C2 C1 H1B 109.5
H1A C1 H1B 109.5
C2 C1 H1C 109.5
H1A C1 H1C 109.5
H1B C1 H1C 109.5
N1 C2 C3 113.21(17)
N1 C2 C1 125.25(18)
C3 C2 C1 121.53(17)
N2 C3 C4 120.65(18)
N2 C3 C2 110.53(16)
C4 C3 C2 128.72(19)
C5 C4 C3 119.5(2)
C5 C4 H4A 120.3
C3 C4 H4A 120.3
C6 C5 C4 119.78(19)
C6 C5 H5A 120.1
C4 C5 H5A 120.1
C5 C6 C7 120.14(19)
C5 C6 H6A 119.9
C7 C6 H6A 119.9
N2 C7 C6 119.94(18)
N2 C7 C8 110.49(16)
C6 C7 C8 129.57(19)
N3 C8 C7 113.09(17)
N3 C8 C9 125.11(18)
C7 C8 C9 121.79(17)
C8 C9 H9A 109.5
C8 C9 H9B 109.5
H9A C9 H9B 109.5
C8 C9 H9C 109.5
H9A C9 H9C 109.5
H9B C9 H9C 109.5
N3 C10 C11 113.00(16)
N3 C10 H10A 109.0
C11 C10 H10A 109.0
N3 C10 H10B 109.0
C11 C10 H10B 109.0
H10A C10 H10B 107.8
N4 C11 C10 109.85(17)
N4 C11 H11A 109.7
C10 C11 H11A 109.7
N4 C11 H11B 109.7
C10 C11 H11B 109.7
H11A C11 H11B 108.2
N4 C12 C13 112.3(2)
N4 C12 H12A 109.1
C13 C12 H12A 109.1
N4 C12 H12B 109.1
C13 C12 H12B 109.1
H12A C12 H12B 107.9
C12 C13 H13A 109.5
C12 C13 H13B 109.5
H13A C13 H13B 109.5
C12 C13 H13C 109.5
H13A C13 H13C 109.5
H13B C13 H13C 109.5
N4 C14 C15 113.5(2)
N4 C14 H14A 108.9
C15 C14 H14A 108.9
N4 C14 H14B 108.9
C15 C14 H14B 108.9
H14A C14 H14B 107.7
C14 C15 H15A 109.5
C14 C15 H15B 109.5
H15A C15 H15B 109.5
C14 C15 H15C 109.5
H15A C15 H15C 109.5
H15B C15 H15C 109.5
C17 C16 C21 122.06(18)
C17 C16 N1 120.16(17)
C21 C16 N1 117.76(17)
C18 C17 C16 117.62(19)
C18 C17 C22 119.41(19)
C16 C17 C22 122.96(17)
C19 C18 C17 121.7(2)
C19 C18 H18A 119.2
C17 C18 H18A 119.2
C18 C19 C20 119.64(19)
C18 C19 H19A 120.2
C20 C19 H19A 120.2
C19 C20 C21 121.6(2)
C19 C20 H20A 119.2
C21 C20 H20A 119.2
C20 C21 C16 117.44(19)
C20 C21 C25 119.49(19)
C16 C21 C25 123.00(18)
C17 C22 C23 111.10(19)
C17 C22 C24 111.31(19)
C23 C22 C24 110.3(2)
C17 C22 H22A 108.0
C23 C22 H22A 108.0
C24 C22 H22A 108.0
C22 C23 H23A 109.5
C22 C23 H23B 109.5
H23A C23 H23B 109.5
C22 C23 H23C 109.5
H23A C23 H23C 109.5
H23B C23 H23C 109.5
C22 C24 H24A 109.5
C22 C24 H24B 109.5
H24A C24 H24B 109.5
C22 C24 H24C 109.5
H24A C24 H24C 109.5
H24B C24 H24C 109.5
C21 C25 C26 113.11(19)
C21 C25 C27 110.62(19)
C26 C25 C27 109.87(19)
C21 C25 H25A 107.7
C26 C25 H25A 107.7
C27 C25 H25A 107.7
C25 C26 H26A 109.5
C25 C26 H26B 109.5
H26A C26 H26B 109.5
C25 C26 H26C 109.5
H26A C26 H26C 109.5
H26B C26 H26C 109.5
C25 C27 H27A 109.5
C25 C27 H27B 109.5
H27A C27 H27B 109.5
C25 C27 H27C 109.5
H27A C27 H27C 109.5
H27B C27 H27C 109.5
O1 C28 Fe1 176.88(19)
O2 C29 Fe1 176.93(19)

loop_
_geom_bond_atom_site_label_1
_geom_bond_atom_site_label_2
_geom_bond_distance
Fe1 C28 1.772(2)
Fe1 C29 1.776(2)
Fe1 N2 1.8482(15)
Fe1 N3 1.9514(16)
Fe1 N1 1.9588(16)
N1 C2 1.328(2)
N1 C16 1.452(2)
N2 C7 1.374(2)
N2 C3 1.379(2)
N3 C8 1.329(2)
N3 C10 1.472(2)
N4 C12 1.458(3)
N4 C11 1.468(3)
N4 C14 1.468(3)
O1 C28 1.151(2)
O2 C29 1.145(2)
C1 C2 1.502(3)
C1 H1A 0.9800
C1 H1B 0.9800
C1 H1C 0.9800
C2 C3 1.423(3)
C3 C4 1.384(3)
C4 C5 1.391(3)
C4 H4A 0.9500
C5 C6 1.382(3)
C5 H5A 0.9500
C6 C7 1.391(3)
C6 H6A 0.9500
C7 C8 1.419(3)
C8 C9 1.501(3)
C9 H9A 0.9800
C9 H9B 0.9800
C9 H9C 0.9800
C10 C11 1.526(3)
C10 H10A 0.9900
C10 H10B 0.9900
C11 H11A 0.9900
C11 H11B 0.9900
C12 C13 1.515(4)
C12 H12A 0.9900
C12 H12B 0.9900
C13 H13A 0.9800
C13 H13B 0.9800
C13 H13C 0.9800
C14 C15 1.503(4)
C14 H14A 0.9900
C14 H14B 0.9900
C15 H15A 0.9800
C15 H15B 0.9800
C15 H15C 0.9800
C16 C17 1.401(3)
C16 C21 1.403(3)
C17 C18 1.391(3)
C17 C22 1.516(3)
C18 C19 1.376(3)
C18 H18A 0.9500
C19 C20 1.381(3)
C19 H19A 0.9500
C20 C21 1.394(3)
C20 H20A 0.9500
C21 C25 1.509(3)
C22 C23 1.531(3)
C22 C24 1.537(3)
C22 H22A 1.0000
C23 H23A 0.9800
C23 H23B 0.9800
C23 H23C 0.9800
C24 H24A 0.9800
C24 H24B 0.9800
C24 H24C 0.9800
C25 C26 1.522(3)
C25 C27 1.534(3)
C25 H25A 1.0000
C26 H26A 0.9800
C26 H26B 0.9800
C26 H26C 0.9800
C27 H27A 0.9800
C27 H27B 0.9800
C27 H27C 0.9800

loop_
_geom_hbond_atom_site_label_D
_geom_hbond_atom_site_label_H
_geom_hbond_atom_site_label_A
_geom_hbond_distance_DH
_geom_hbond_distance_HA
_geom_hbond_distance_DA
_geom_hbond_angle_DHA
_geom_hbond_site_symmetry_A
C9 H9C O1 0.98 2.65 3.545(3) 152.7 3_655

loop_
_geom_torsion_atom_site_label_1
_geom_torsion_atom_site_label_2
_geom_torsion_atom_site_label_3
_geom_torsion_atom_site_label_4
_geom_torsion
C28 Fe1 N2 C7 -89.11(16)
C29 Fe1 N2 C7 86.1(2)
N3 Fe1 N2 C7 3.13(14)
N1 Fe1 N2 C7 174.05(16)
C28 Fe1 N2 C3 89.34(16)
C29 Fe1 N2 C3 -95.42(19)
N3 Fe1 N2 C3 -178.43(16)
N1 Fe1 N2 C3 -7.50(14)
C16 N1 C2 C3 172.13(17)
Fe1 N1 C2 C3 -5.3(2)
C16 N1 C2 C1 -6.7(3)
Fe1 N1 C2 C1 175.91(17)
C7 N2 C3 C4 2.0(3)
Fe1 N2 C3 C4 -176.47(15)
C7 N2 C3 C2 -174.84(17)
Fe1 N2 C3 C2 6.7(2)
N1 C2 C3 N2 -0.6(2)
C1 C2 C3 N2 178.31(18)
N1 C2 C3 C4 -177.0(2)
C1 C2 C3 C4 1.8(3)
N2 C3 C4 C5 -1.9(3)
C2 C3 C4 C5 174.3(2)
C3 C4 C5 C6 0.4(3)
C4 C5 C6 C7 1.0(3)
C3 N2 C7 C6 -0.6(3)
Fe1 N2 C7 C6 177.88(15)
C3 N2 C7 C8 178.88(17)
Fe1 N2 C7 C8 -2.7(2)
C5 C6 C7 N2 -0.9(3)
C5 C6 C7 C8 179.8(2)
C10 N3 C8 C7 178.76(16)
Fe1 N3 C8 C7 2.4(2)
C10 N3 C8 C9 -2.4(3)
Fe1 N3 C8 C9 -178.70(15)
N2 C7 C8 N3 0.0(2)
C6 C7 C8 N3 179.4(2)
N2 C7 C8 C9 -178.90(17)
C6 C7 C8 C9 0.5(3)
C8 N3 C10 C11 -84.8(2)
Fe1 N3 C10 C11 91.21(18)
C12 N4 C11 C10 -123.4(2)
C14 N4 C11 C10 110.6(2)
N3 C10 C11 N4 -176.85(16)
C11 N4 C12 C13 70.9(3)
C14 N4 C12 C13 -162.9(2)
C12 N4 C14 C15 168.2(2)
C11 N4 C14 C15 -65.4(3)
C2 N1 C16 C17 87.9(2)
Fe1 N1 C16 C17 -95.0(2)
C2 N1 C16 C21 -90.6(2)
Fe1 N1 C16 C21 86.5(2)
C21 C16 C17 C18 0.6(3)
N1 C16 C17 C18 -177.81(16)
C21 C16 C17 C22 179.91(19)
N1 C16 C17 C22 1.5(3)
C16 C17 C18 C19 -1.0(3)
C22 C17 C18 C19 179.69(19)
C17 C18 C19 C20 0.3(3)
C18 C19 C20 C21 0.9(3)
C19 C20 C21 C16 -1.3(3)
C19 C20 C21 C25 175.84(19)
C17 C16 C21 C20 0.5(3)
N1 C16 C21 C20 178.96(17)
C17 C16 C21 C25 -176.54(19)
N1 C16 C21 C25 1.9(3)
C18 C17 C22 C23 -60.0(3)
C16 C17 C22 C23 120.7(2)
C18 C17 C22 C24 63.3(3)
C16 C17 C22 C24 -115.9(2)
C20 C21 C25 C26 51.9(3)
C16 C21 C25 C26 -131.2(2)
C20 C21 C25 C27 -71.9(3)
C16 C21 C25 C27 105.1(2)

loop_
_platon_squeeze_void_nr
_platon_squeeze_void_average_x
_platon_squeeze_void_average_y
_platon_squeeze_void_average_z
_platon_squeeze_void_volume
_platon_squeeze_void_count_electrons
1 0.000 0.000 0.500 238.5 45.2
2 0.000 0.500 0.000 238.4 45.1
